data_1573671
_journal_paper_doi 10.1039/D4DT03378G
_chemical_formula_sum 'C10 H19 B10 N Se'
_chemical_formula_weight 340.32
_space_group_crystal_system monoclinic
_space_group_IT_number 14
_space_group_name_Hall '-P 2yn'
_space_group_name_H-M_alt 'P 1 21/n 1'
_atom_sites_solution_hydrogens mixed
_atom_sites_solution_primary direct
_audit_creation_method SHELXL-2019/3
_audit_update_record
;
2024-10-23 deposited with the CCDC.	2025-01-09 downloaded from the CCDC.
;
_cell_angle_alpha 90
_cell_angle_beta 92.059(3)
_cell_angle_gamma 90
_cell_formula_units_Z 4
_cell_length_a 6.7117(13)
_cell_length_b 17.891(3)
_cell_length_c 13.374(3)
_cell_measurement_reflns_used 1962
_cell_measurement_temperature 100(2)
_cell_measurement_theta_max 26.36
_cell_measurement_theta_min 2.74
_cell_volume 1604.9(5)
_computing_cell_refinement 'BRUKER Smart'
_computing_data_collection 'BRUKER Smart'
_computing_data_reduction 'Bruker SAINT'
_computing_molecular_graphics 'Ortep for Windows (Farrugia, 2012)'
_computing_structure_refinement 'SHELXL-2019/2 (Sheldrick, 2019)'
_computing_structure_solution 'SHELXT-2018/2 (Sheldrick, 2015)'
_diffrn_ambient_temperature 100(2)
_diffrn_measured_fraction_theta_full 1.000
_diffrn_measured_fraction_theta_max 1.000
_diffrn_measurement_device_type 'Smart-CCD-1000 BRUKER'
_diffrn_measurement_method 'omega scans'
_diffrn_radiation_type MoK\a
_diffrn_radiation_wavelength 0.71073
_diffrn_reflns_av_R_equivalents 0.0349
_diffrn_reflns_av_unetI/netI 0.0272
_diffrn_reflns_Laue_measured_fraction_full 1.000
_diffrn_reflns_Laue_measured_fraction_max 1.000
_diffrn_reflns_limit_h_max 8
_diffrn_reflns_limit_h_min -8
_diffrn_reflns_limit_k_max 21
_diffrn_reflns_limit_k_min 0
_diffrn_reflns_limit_l_max 16
_diffrn_reflns_limit_l_min 0
_diffrn_reflns_number 13829
_diffrn_reflns_point_group_measured_fraction_full 1.000
_diffrn_reflns_point_group_measured_fraction_max 1.000
_diffrn_reflns_theta_full 25.242
_diffrn_reflns_theta_max 25.679
_diffrn_reflns_theta_min 1.902
_exptl_absorpt_coefficient_mu 2.324
_exptl_absorpt_correction_T_max 1.0000
_exptl_absorpt_correction_T_min 0.7814
_exptl_absorpt_correction_type multi-scan
_exptl_absorpt_process_details
;
 Sheldrick, G.M. SADABS: Program for absorption correction
 using area detector data. University of G\"ottingen, Germany, 1996.
;
_exptl_crystal_colour Yellow
_exptl_crystal_density_diffrn 1.408
_exptl_crystal_description Prism
_exptl_crystal_F_000 680
_exptl_crystal_size_max 0.350
_exptl_crystal_size_mid 0.300
_exptl_crystal_size_min 0.200
_refine_diff_density_max 0.320
_refine_diff_density_min -0.306
_refine_diff_density_rms 0.063
_refine_ls_extinction_method none
_refine_ls_goodness_of_fit_ref 1.047
_refine_ls_hydrogen_treatment mixed
_refine_ls_matrix_type full
_refine_ls_number_parameters 204
_refine_ls_number_reflns 3052
_refine_ls_number_restraints 0
_refine_ls_restrained_S_all 1.047
_refine_ls_R_factor_all 0.0348
_refine_ls_R_factor_gt 0.0262
_refine_ls_shift/su_max 0.001
_refine_ls_shift/su_mean 0.000
_refine_ls_structure_factor_coef Fsqd
_refine_ls_weighting_details 'w=1/[\s^2^(Fo^2^)+(0.0284P)^2^+1.3472P] where P=(Fo^2^+2Fc^2^)/3'
_refine_ls_weighting_scheme calc
_refine_ls_wR_factor_gt 0.0621
_refine_ls_wR_factor_ref 0.0661
_reflns_Friedel_coverage 0.000
_reflns_number_gt 2608
_reflns_number_total 3052
_reflns_threshold_expression 'I > 2\s(I)'
_cod_data_source_file d4dt03378g2.cif
_cod_data_source_block SB5
_cod_original_sg_symbol_H-M 'P 21/n'
_cod_database_code 1573671
_shelx_shelxl_version_number 2019/3
_shelx_space_group_comment
;
The symmetry employed for this shelxl refinement is uniquely defined
by the following loop, which should always be used as a source of
symmetry information in preference to the above space-group names.
They are only intended as comments.
;
_shelx_estimated_absorpt_t_min 0.497
_shelx_estimated_absorpt_t_max 0.654

loop_
_space_group_symop_operation_xyz
'x, y, z'
'-x+1/2, y+1/2, -z+1/2'
'-x, -y, -z'
'x-1/2, -y-1/2, z-1/2'

loop_
_atom_site_label
_atom_site_type_symbol
_atom_site_fract_x
_atom_site_fract_y
_atom_site_fract_z
_atom_site_U_iso_or_equiv
_atom_site_adp_type
_atom_site_occupancy
_atom_site_site_symmetry_order
_atom_site_calc_flag
_atom_site_refinement_flags_posn
_atom_site_refinement_flags_adp
_atom_site_refinement_flags_occupancy
_atom_site_disorder_assembly
_atom_site_disorder_group
Se1 Se 0.42739(3) 0.02964(2) 0.37161(2) 0.01962(8) Uani 1 1 d . . . . .
N1 N 0.0472(3) 0.10725(10) 0.35043(13) 0.0174(4) Uani 1 1 d . . . . .
B3 B -0.1396(4) 0.16531(14) 0.55079(19) 0.0197(5) Uani 1 1 d . . . . .
H3 H -0.182408 0.105090 0.557989 0.024 Uiso 1 1 calc R U . . .
B4 B -0.3003(4) 0.23313(14) 0.49284(19) 0.0194(5) Uani 1 1 d . . . . .
H4 H -0.451718 0.217357 0.461825 0.023 Uiso 1 1 calc R U . . .
B5 B -0.1522(4) 0.30083(14) 0.43278(19) 0.0198(5) Uani 1 1 d . . . . .
H5 H -0.206897 0.329364 0.362490 0.024 Uiso 1 1 calc R U . . .
B6 B 0.1032(4) 0.27639(14) 0.4519(2) 0.0190(5) Uani 1 1 d . . . . .
H6 H 0.217674 0.287950 0.394976 0.023 Uiso 1 1 calc R U . . .
B7 B 0.0121(4) 0.21155(15) 0.64252(19) 0.0227(6) Uani 1 1 d . . . . .
H7 H 0.069178 0.181405 0.711127 0.027 Uiso 1 1 calc R U . . .
B8 B -0.2426(4) 0.23690(14) 0.62355(19) 0.0202(5) Uani 1 1 d . . . . .
H8 H -0.356824 0.224314 0.680227 0.024 Uiso 1 1 calc R U . . .
B9 B -0.2507(4) 0.32081(14) 0.55122(19) 0.0190(5) Uani 1 1 d . . . . .
H9 H -0.370490 0.363615 0.560284 0.023 Uiso 1 1 calc R U . . .
B10 B -0.0015(4) 0.34709(14) 0.5256(2) 0.0222(5) Uani 1 1 d . . . . .
H10 H 0.043475 0.407033 0.517802 0.027 Uiso 1 1 calc R U . . .
B11 B 0.1600(4) 0.27957(15) 0.5823(2) 0.0230(6) Uani 1 1 d . . . . .
H11 H 0.313600 0.293875 0.611709 0.028 Uiso 1 1 calc R U . . .
B12 B -0.0576(4) 0.30743(15) 0.64390(19) 0.0197(5) Uani 1 1 d . . . . .
H12 H -0.049482 0.341293 0.714368 0.024 Uiso 1 1 calc R U . . .
C1 C -0.0820(3) 0.20983(12) 0.44038(16) 0.0149(4) Uani 1 1 d . . . . .
C2 C 0.0936(3) 0.19816(12) 0.52556(16) 0.0172(4) Uani 1 1 d . . . . .
C3 C -0.0755(3) 0.15975(12) 0.35104(16) 0.0182(5) Uani 1 1 d . . . . .
H3A H -0.164209 0.167789 0.295110 0.022 Uiso 1 1 calc R U . . .
C4 C 0.0547(3) 0.05497(11) 0.27100(15) 0.0160(4) Uani 1 1 d . . . . .
C5 C 0.2268(3) 0.01069(11) 0.26982(16) 0.0159(4) Uani 1 1 d . . . . .
C6 C 0.2423(4) -0.04350(12) 0.19585(17) 0.0219(5) Uani 1 1 d . . . . .
H6A H 0.359134 -0.073333 0.193510 0.026 Uiso 1 1 calc R U . . .
C7 C 0.0884(3) -0.05413(13) 0.12572(17) 0.0223(5) Uani 1 1 d . . . . .
H7A H 0.099751 -0.091716 0.076065 0.027 Uiso 1 1 calc R U . . .
C8 C -0.0823(3) -0.01045(12) 0.12714(16) 0.0198(5) Uani 1 1 d . . . . .
H8A H -0.187202 -0.017848 0.078536 0.024 Uiso 1 1 calc R U . . .
C9 C -0.0986(3) 0.04393(12) 0.19990(16) 0.0180(5) Uani 1 1 d . . . . .
H9A H -0.215261 0.073929 0.201272 0.022 Uiso 1 1 calc R U . . .
C10 C 0.6004(3) -0.05561(13) 0.35182(18) 0.0231(5) Uani 1 1 d . . . . .
H10A H 0.528834 -0.101740 0.367037 0.035 Uiso 1 1 calc R U . . .
H10B H 0.719105 -0.051347 0.396311 0.035 Uiso 1 1 calc R U . . .
H10C H 0.640660 -0.056787 0.282122 0.035 Uiso 1 1 calc R U . . .
H2 H 0.184(4) 0.1612(13) 0.5107(17) 0.020(6) Uiso 1 1 d . . . . .

loop_
_atom_site_aniso_label
_atom_site_aniso_U_11
_atom_site_aniso_U_22
_atom_site_aniso_U_33
_atom_site_aniso_U_23
_atom_site_aniso_U_13
_atom_site_aniso_U_12
Se1 0.02214(13) 0.01850(13) 0.01786(13) -0.00073(9) -0.00427(9) 0.00338(9)
N1 0.0180(9) 0.0181(9) 0.0162(9) -0.0034(7) 0.0000(7) 0.0020(7)
B3 0.0242(13) 0.0192(13) 0.0160(12) 0.0013(10) 0.0044(10) -0.0003(10)
B4 0.0135(11) 0.0227(13) 0.0221(13) -0.0055(11) 0.0008(10) 0.0015(10)
B5 0.0239(13) 0.0166(12) 0.0187(13) -0.0001(10) -0.0005(10) 0.0054(10)
B6 0.0177(12) 0.0164(12) 0.0230(13) -0.0010(10) 0.0025(10) -0.0026(10)
B7 0.0288(14) 0.0258(14) 0.0135(12) -0.0017(10) -0.0004(10) 0.0087(11)
B8 0.0204(12) 0.0216(13) 0.0187(13) -0.0031(10) 0.0038(10) -0.0003(10)
B9 0.0166(12) 0.0219(13) 0.0184(13) -0.0043(10) 0.0001(10) 0.0038(10)
B10 0.0230(13) 0.0183(13) 0.0256(14) -0.0046(11) 0.0034(11) -0.0021(10)
B11 0.0144(12) 0.0296(15) 0.0248(14) -0.0119(11) -0.0016(10) 0.0013(10)
B12 0.0161(12) 0.0245(13) 0.0184(13) -0.0059(10) -0.0011(10) 0.0017(10)
C1 0.0141(10) 0.0153(10) 0.0152(10) -0.0012(8) -0.0008(8) 0.0019(8)
C2 0.0165(11) 0.0191(11) 0.0158(11) -0.0021(9) -0.0022(9) 0.0063(9)
C3 0.0219(11) 0.0181(11) 0.0143(11) -0.0021(9) -0.0026(9) 0.0003(9)
C4 0.0223(11) 0.0131(10) 0.0128(10) -0.0002(8) 0.0031(9) -0.0012(8)
C5 0.0191(11) 0.0154(11) 0.0133(10) 0.0020(8) 0.0010(8) 0.0001(8)
C6 0.0271(12) 0.0200(12) 0.0187(12) -0.0007(9) 0.0022(10) 0.0065(9)
C7 0.0299(13) 0.0193(11) 0.0176(11) -0.0042(9) 0.0017(10) 0.0017(9)
C8 0.0230(11) 0.0213(12) 0.0148(11) -0.0001(9) -0.0014(9) -0.0048(9)
C9 0.0181(11) 0.0163(11) 0.0196(11) 0.0006(9) 0.0005(9) -0.0004(8)
C10 0.0213(11) 0.0215(12) 0.0266(13) 0.0042(10) 0.0016(10) 0.0049(9)

loop_
_atom_type_symbol
_atom_type_description
_atom_type_scat_dispersion_real
_atom_type_scat_dispersion_imag
_atom_type_scat_source
C C 0.0033 0.0016 'International Tables Vol C Tables 4.2.6.8 and 6.1.1.4'
H H 0.0000 0.0000 'International Tables Vol C Tables 4.2.6.8 and 6.1.1.4'
B B 0.0013 0.0007 'International Tables Vol C Tables 4.2.6.8 and 6.1.1.4'
N N 0.0061 0.0033 'International Tables Vol C Tables 4.2.6.8 and 6.1.1.4'
Se Se -0.0929 2.2259 'International Tables Vol C Tables 4.2.6.8 and 6.1.1.4'

loop_
_geom_angle_atom_site_label_1
_geom_angle_atom_site_label_2
_geom_angle_atom_site_label_3
_geom_angle
_geom_angle_site_symmetry_1
_geom_angle_site_symmetry_3
_geom_angle_publ_flag
C5 Se1 C10 99.97(10) . . ?
C3 N1 C4 122.82(19) . . ?
C2 B3 C1 56.10(12) . . ?
C2 B3 B8 103.76(17) . . ?
C1 B3 B8 103.89(17) . . ?
C2 B3 B7 58.04(14) . . ?
C1 B3 B7 103.58(17) . . ?
B8 B3 B7 60.39(15) . . ?
C2 B3 B4 102.89(17) . . ?
C1 B3 B4 57.78(13) . . ?
B8 B3 B4 60.18(14) . . ?
B7 B3 B4 107.88(18) . . ?
C1 B4 B5 58.39(13) . . ?
C1 B4 B8 104.76(17) . . ?
B5 B4 B8 108.24(18) . . ?
C1 B4 B9 104.31(17) . . ?
B5 B4 B9 59.89(14) . . ?
B8 B4 B9 60.28(14) . . ?
C1 B4 B3 59.68(13) . . ?
B5 B4 B3 108.73(17) . . ?
B8 B4 B3 59.42(14) . . ?
B9 B4 B3 108.00(18) . . ?
C1 B5 B9 104.56(17) . . ?
C1 B5 B4 58.51(13) . . ?
B9 B5 B4 60.09(14) . . ?
C1 B5 B10 104.78(17) . . ?
B9 B5 B10 60.24(14) . . ?
B4 B5 B10 108.36(18) . . ?
C1 B5 B6 59.43(13) . . ?
B9 B5 B6 108.04(18) . . ?
B4 B5 B6 108.63(17) . . ?
B10 B5 B6 59.54(14) . . ?
C2 B6 C1 56.33(12) . . ?
C2 B6 B10 103.87(17) . . ?
C1 B6 B10 104.17(17) . . ?
C2 B6 B11 58.11(14) . . ?
C1 B6 B11 103.81(17) . . ?
B10 B6 B11 60.19(15) . . ?
C2 B6 B5 103.15(17) . . ?
C1 B6 B5 57.95(13) . . ?
B10 B6 B5 60.22(14) . . ?
B11 B6 B5 107.78(18) . . ?
C2 B7 B3 59.38(14) . . ?
C2 B7 B8 104.20(18) . . ?
B3 B7 B8 59.63(14) . . ?
C2 B7 B12 103.89(18) . . ?
B3 B7 B12 108.23(18) . . ?
B8 B7 B12 60.23(14) . . ?
C2 B7 B11 58.33(14) . . ?
B3 B7 B11 108.77(18) . . ?
B8 B7 B11 108.05(18) . . ?
B12 B7 B11 59.78(15) . . ?
B3 B8 B7 59.99(14) . . ?
B3 B8 B4 60.40(14) . . ?
B7 B8 B4 107.74(17) . . ?
B3 B8 B12 108.25(17) . . ?
B7 B8 B12 59.89(14) . . ?
B4 B8 B12 107.60(18) . . ?
B3 B8 B9 108.44(17) . . ?
B7 B8 B9 107.58(18) . . ?
B4 B8 B9 59.86(14) . . ?
B12 B8 B9 59.71(14) . . ?
B5 B9 B12 108.03(17) . . ?
B5 B9 B4 60.02(14) . . ?
B12 B9 B4 107.92(18) . . ?
B5 B9 B10 59.96(14) . . ?
B12 B9 B10 60.22(14) . . ?
B4 B9 B10 108.09(17) . . ?
B5 B9 B8 108.01(17) . . ?
B12 B9 B8 60.11(14) . . ?
B4 B9 B8 59.86(14) . . ?
B10 B9 B8 108.37(18) . . ?
B6 B10 B11 60.12(14) . . ?
B6 B10 B5 60.24(14) . . ?
B11 B10 B5 107.74(18) . . ?
B6 B10 B9 108.25(17) . . ?
B11 B10 B9 107.54(18) . . ?
B5 B10 B9 59.80(14) . . ?
B6 B10 B12 108.13(18) . . ?
B11 B10 B12 59.76(15) . . ?
B5 B10 B12 107.51(18) . . ?
B9 B10 B12 59.74(14) . . ?
C2 B11 B6 59.21(14) . . ?
C2 B11 B12 104.01(18) . . ?
B6 B11 B12 108.33(18) . . ?
C2 B11 B10 104.32(18) . . ?
B6 B11 B10 59.69(15) . . ?
B12 B11 B10 60.44(14) . . ?
C2 B11 B7 58.23(14) . . ?
B6 B11 B7 108.62(18) . . ?
B12 B11 B7 60.03(15) . . ?
B10 B11 B7 108.46(18) . . ?
B11 B12 B9 107.81(18) . . ?
B11 B12 B7 60.18(15) . . ?
B9 B12 B7 107.95(18) . . ?
B11 B12 B8 108.08(18) . . ?
B9 B12 B8 60.18(14) . . ?
B7 B12 B8 59.88(15) . . ?
B11 B12 B10 59.80(15) . . ?
B9 B12 B10 60.04(14) . . ?
B7 B12 B10 108.06(17) . . ?
B8 B12 B10 108.28(18) . . ?
C3 C1 C2 116.28(17) . . ?
C3 C1 B5 122.89(18) . . ?
C2 C1 B5 111.01(17) . . ?
C3 C1 B4 121.80(18) . . ?
C2 C1 B4 110.91(17) . . ?
B5 C1 B4 63.11(14) . . ?
C3 C1 B6 116.34(17) . . ?
C2 C1 B6 61.54(13) . . ?
B5 C1 B6 62.63(14) . . ?
B4 C1 B6 115.04(17) . . ?
C3 C1 B3 114.76(18) . . ?
C2 C1 B3 61.42(14) . . ?
B5 C1 B3 114.95(17) . . ?
B4 C1 B3 62.54(14) . . ?
B6 C1 B3 115.07(17) . . ?
C1 C2 B7 112.33(17) . . ?
C1 C2 B11 112.10(17) . . ?
B7 C2 B11 63.44(15) . . ?
C1 C2 B6 62.13(13) . . ?
B7 C2 B6 115.83(17) . . ?
B11 C2 B6 62.68(15) . . ?
C1 C2 B3 62.48(13) . . ?
B7 C2 B3 62.59(15) . . ?
B11 C2 B3 115.66(17) . . ?
B6 C2 B3 116.47(17) . . ?
N1 C3 C1 119.58(19) . . ?
C9 C4 C5 120.16(19) . . ?
C9 C4 N1 124.14(19) . . ?
C5 C4 N1 115.64(19) . . ?
C6 C5 C4 119.0(2) . . ?
C6 C5 Se1 124.17(16) . . ?
C4 C5 Se1 116.86(15) . . ?
C7 C6 C5 120.3(2) . . ?
C6 C7 C8 120.7(2) . . ?
C9 C8 C7 119.5(2) . . ?
C8 C9 C4 120.4(2) . . ?

loop_
_geom_bond_atom_site_label_1
_geom_bond_atom_site_label_2
_geom_bond_distance
_geom_bond_site_symmetry_2
_geom_bond_publ_flag
Se1 C5 1.910(2) . ?
Se1 C10 1.941(2) . ?
N1 C3 1.249(3) . ?
N1 C4 1.418(3) . ?
B3 C2 1.717(3) . ?
B3 C1 1.734(3) . ?
B3 B8 1.765(3) . ?
B3 B7 1.771(4) . ?
B3 B4 1.782(4) . ?
B4 C1 1.699(3) . ?
B4 B5 1.777(4) . ?
B4 B8 1.778(4) . ?
B4 B9 1.778(4) . ?
B5 C1 1.697(3) . ?
B5 B9 1.775(3) . ?
B5 B10 1.778(4) . ?
B5 B6 1.778(4) . ?
B6 C2 1.714(3) . ?
B6 C1 1.724(3) . ?
B6 B10 1.765(3) . ?
B6 B11 1.773(4) . ?
B7 C2 1.693(3) . ?
B7 B8 1.778(4) . ?
B7 B12 1.778(4) . ?
B7 B11 1.781(4) . ?
B8 B12 1.784(4) . ?
B8 B9 1.786(4) . ?
B9 B12 1.777(3) . ?
B9 B10 1.783(4) . ?
B10 B11 1.774(4) . ?
B10 B12 1.786(4) . ?
B11 C2 1.694(3) . ?
B11 B12 1.774(3) . ?
C1 C3 1.495(3) . ?
C1 C2 1.623(3) . ?
C4 C9 1.390(3) . ?
C4 C5 1.402(3) . ?
C5 C6 1.392(3) . ?
C6 C7 1.383(3) . ?
C7 C8 1.388(3) . ?
C8 C9 1.383(3) . ?
